data_2204437
loop_
_publ_author_name
'Honz\'i\<cek, Jan'
'Erben, Milan'
'C\'isa\<rov\'a, Ivana'
'Vinkl\'arek, Jarom\'ir'

_publ_section_title
;
 Bis(\h^5^-cyclopentadienyl)bis(thiocyanato-\k<i>N</i>)vanadium(IV)
;
_journal_issue 11
_journal_name_full 'Acta Crystallographica Section E'
_journal_page_first m1617
_journal_page_last m1618
_journal_paper_doi 10.1107/S160053680402519X
_journal_volume 60
_journal_year 2004
_chemical_formula_iupac '[V (C5 H5)2 (N C S)2]'
_chemical_formula_moiety 'C12 H10 N2 S2 V'
_chemical_formula_sum 'C12 H10 N2 S2 V'
_chemical_formula_weight 297.28
_chemical_name_systematic
;
Bis(\h^5^-cyclopentadienyl)bis(thiocyanato-\kN)vanadium(IV)
;
_space_group_IT_number 14
_symmetry_cell_setting monoclinic
_symmetry_space_group_name_Hall '-P 2yn'
_symmetry_space_group_name_H-M 'P 1 21/n 1'
_atom_sites_solution_hydrogens geom
_atom_sites_solution_primary direct
_atom_sites_solution_secondary difmap
_audit_creation_method SHELXL-97
_cell_angle_alpha 90.00
_cell_angle_beta 104.9680(14)
_cell_angle_gamma 90.00
_cell_formula_units_Z 4
_cell_length_a 9.6500(3)
_cell_length_b 9.6740(2)
_cell_length_c 13.6410(4)
_cell_measurement_reflns_used 2982
_cell_measurement_temperature 150(2)
_cell_measurement_theta_max 27.5
_cell_measurement_theta_min 1
_cell_volume 1230.24(6)
_computing_cell_refinement 'COLLECT and DENZO'
_computing_data_collection 'COLLECT (Hooft, 1998) and DENZO (Otwinowski & Minor, 1997)'
_computing_data_reduction 'COLLECT and DENZO'
_computing_molecular_graphics 'PLATON (Spek, 2003)'
_computing_publication_material SHELXL97
_computing_structure_refinement 'SHELXL97 (Sheldrick, 1997)'
_computing_structure_solution 'SIR92 (Altomare et al., 1994)'
_diffrn_ambient_temperature 150(2)
_diffrn_detector_area_resol_mean 9.091
_diffrn_measured_fraction_theta_full 0.998
_diffrn_measured_fraction_theta_max 0.998
_diffrn_measurement_device_type 'Nonius KappaCCD area-detector'
_diffrn_measurement_method '\f and \w'
_diffrn_radiation_monochromator graphite
_diffrn_radiation_type MoK\a
_diffrn_radiation_wavelength 0.71073
_diffrn_reflns_av_R_equivalents 0.035
_diffrn_reflns_av_sigmaI/netI 0.0248
_diffrn_reflns_limit_h_max 12
_diffrn_reflns_limit_h_min -12
_diffrn_reflns_limit_k_max 12
_diffrn_reflns_limit_k_min -12
_diffrn_reflns_limit_l_max 17
_diffrn_reflns_limit_l_min -17
_diffrn_reflns_number 19398
_diffrn_reflns_theta_full 27.48
_diffrn_reflns_theta_max 27.48
_diffrn_reflns_theta_min 2.33
_diffrn_standards_number 0
_exptl_absorpt_coefficient_mu 1.121
_exptl_absorpt_correction_type none
_exptl_crystal_colour green
_exptl_crystal_density_diffrn 1.605
_exptl_crystal_density_method 'not measured'
_exptl_crystal_description block
_exptl_crystal_F_000 604
_exptl_crystal_size_max 0.2
_exptl_crystal_size_mid 0.2
_exptl_crystal_size_min 0.15
_refine_diff_density_max 0.326
_refine_diff_density_min -0.280
_refine_ls_extinction_method none
_refine_ls_goodness_of_fit_ref 1.077
_refine_ls_hydrogen_treatment constr
_refine_ls_matrix_type full
_refine_ls_number_parameters 154
_refine_ls_number_reflns 2827
_refine_ls_number_restraints 0
_refine_ls_restrained_S_all 1.077
_refine_ls_R_factor_all 0.0363
_refine_ls_R_factor_gt 0.0291
_refine_ls_shift/su_max 0.001
_refine_ls_shift/su_mean 0.000
_refine_ls_structure_factor_coef Fsqd
_refine_ls_weighting_details 'calc w = 1/[\s^2^(Fo^2^)+(0.0188P)^2^+0.9617P] where P = (Fo^2^+2Fc^2^)/3'
_refine_ls_weighting_scheme calc
_refine_ls_wR_factor_gt 0.0615
_refine_ls_wR_factor_ref 0.0644
_reflns_number_gt 2480
_reflns_number_total 2827
_reflns_threshold_expression I>2\s(I)
_cod_data_source_file bt6535.cif
_cod_data_source_block I
_cod_original_sg_symbol_H-M 'P 21/n'
_cod_database_code 2204437
_cod_database_fobs_code 2204437

loop_
_symmetry_equiv_pos_as_xyz
'x, y, z'
'-x+1/2, y+1/2, -z+1/2'
'-x, -y, -z'
'x-1/2, -y-1/2, z-1/2'

loop_
_atom_site_label
_atom_site_fract_x
_atom_site_fract_y
_atom_site_fract_z
_atom_site_U_iso_or_equiv
_atom_site_adp_type
_atom_site_calc_flag
_atom_site_refinement_flags
_atom_site_occupancy
_atom_site_type_symbol
V1 0.51464(3) 0.09819(3) 0.73353(2) 0.01718(8) Uani d . 1 V
C1 0.2980(2) 0.1236(2) 0.61371(14) 0.0287(4) Uani d . 1 C
H1 0.2374 0.0497 0.5888 0.034 Uiso calc R 1 H
C2 0.29372(19) 0.2047(2) 0.69700(14) 0.0273(4) Uani d . 1 C
H2 0.2324 0.1931 0.7390 0.033 Uiso calc R 1 H
C3 0.4010(2) 0.3092(2) 0.70623(16) 0.0327(4) Uani d . 1 C
H3 0.4214 0.3790 0.7547 0.039 Uiso calc R 1 H
C4 0.4695(2) 0.2869(2) 0.62906(17) 0.0353(5) Uani d . 1 C
H4 0.5434 0.3402 0.6167 0.042 Uiso calc R 1 H
C5 0.4082(2) 0.1715(2) 0.57376(14) 0.0320(4) Uani d . 1 C
H5 0.4361 0.1329 0.5194 0.038 Uiso calc R 1 H
C6 0.4880(3) 0.0033(3) 0.87930(14) 0.0479(7) Uani d . 1 C
H6 0.4120 -0.0569 0.8768 0.058 Uiso calc R 1 H
C7 0.4854(2) 0.1449(3) 0.89133(15) 0.0467(6) Uani d . 1 C
H7 0.4082 0.1964 0.9003 0.056 Uiso calc R 1 H
C8 0.6187(2) 0.1973(2) 0.88776(15) 0.0390(5) Uani d . 1 C
H8 0.6449 0.2901 0.8914 0.047 Uiso calc R 1 H
C9 0.7054(2) 0.0861(2) 0.87776(15) 0.0334(5) Uani d . 1 C
H9 0.8008 0.0909 0.8756 0.040 Uiso calc R 1 H
C10 0.6240(3) -0.0336(2) 0.87159(15) 0.0390(5) Uani d . 1 C
H10 0.6551 -0.1230 0.8637 0.047 Uiso calc R 1 H
N1 0.47294(17) -0.09650(16) 0.67644(12) 0.0266(3) Uani d . 1 N
C11 0.44167(18) -0.20564(19) 0.64203(13) 0.0219(4) Uani d . 1 C
S1 0.39742(5) -0.35795(5) 0.59403(4) 0.02642(11) Uani d . 1 S
N2 0.68994(16) 0.09260(17) 0.67665(12) 0.0279(3) Uani d . 1 N
C12 0.78732(18) 0.09008(18) 0.64138(13) 0.0214(4) Uani d . 1 C
S2 0.92382(5) 0.08660(5) 0.59174(4) 0.02532(11) Uani d . 1 S

loop_
_atom_site_aniso_label
_atom_site_aniso_U_11
_atom_site_aniso_U_22
_atom_site_aniso_U_33
_atom_site_aniso_U_12
_atom_site_aniso_U_13
_atom_site_aniso_U_23
V1 0.01565(14) 0.01918(15) 0.01684(15) -0.00041(11) 0.00443(11) 0.00005(11)
C1 0.0210(9) 0.0368(11) 0.0237(9) 0.0027(8) -0.0025(7) -0.0007(8)
C2 0.0185(8) 0.0391(11) 0.0244(9) 0.0082(8) 0.0060(7) 0.0037(8)
C3 0.0338(10) 0.0229(9) 0.0367(11) 0.0090(8) 0.0008(9) -0.0012(8)
C4 0.0310(10) 0.0308(10) 0.0462(13) 0.0058(9) 0.0137(9) 0.0193(9)
C5 0.0331(10) 0.0437(12) 0.0198(9) 0.0118(9) 0.0080(8) 0.0076(8)
C6 0.0476(14) 0.0789(18) 0.0143(9) -0.0321(13) 0.0025(9) 0.0075(11)
C7 0.0336(12) 0.089(2) 0.0146(9) 0.0206(12) 0.0014(8) -0.0105(11)
C8 0.0513(13) 0.0270(10) 0.0259(10) -0.0004(10) -0.0130(9) -0.0053(8)
C9 0.0216(9) 0.0484(12) 0.0247(10) 0.0023(9) -0.0036(8) 0.0024(9)
C10 0.0586(14) 0.0252(10) 0.0234(10) 0.0051(10) -0.0073(10) 0.0040(8)
N1 0.0329(9) 0.0227(8) 0.0252(8) -0.0032(7) 0.0093(7) -0.0013(6)
C11 0.0208(8) 0.0275(9) 0.0193(8) -0.0004(7) 0.0089(7) 0.0022(7)
S1 0.0302(2) 0.0226(2) 0.0286(2) -0.00512(19) 0.01146(19) -0.00497(18)
N2 0.0224(8) 0.0316(9) 0.0315(9) 0.0008(7) 0.0104(7) 0.0005(7)
C12 0.0191(8) 0.0204(8) 0.0235(9) -0.0016(7) 0.0034(7) -0.0024(7)
S2 0.0209(2) 0.0293(2) 0.0284(2) -0.00044(18) 0.01111(18) -0.00198(19)

loop_
_atom_type_symbol
_atom_type_description
_atom_type_scat_dispersion_real
_atom_type_scat_dispersion_imag
_atom_type_scat_source
C C 0.0033 0.0016 'International Tables Vol C Tables 4.2.6.8 and 6.1.1.4'
H H 0.0000 0.0000 'International Tables Vol C Tables 4.2.6.8 and 6.1.1.4'
N N 0.0061 0.0033 'International Tables Vol C Tables 4.2.6.8 and 6.1.1.4'
S S 0.1246 0.1234 'International Tables Vol C Tables 4.2.6.8 and 6.1.1.4'
V V 0.3005 0.5294 'International Tables Vol C Tables 4.2.6.8 and 6.1.1.4'

loop_
_geom_angle_atom_site_label_1
_geom_angle_atom_site_label_2
_geom_angle_atom_site_label_3
_geom_angle
N2 V1 N1 86.06(6)
N2 V1 C6 128.17(8)
N1 V1 C6 84.55(8)
N2 V1 C5 81.76(7)
N1 V1 C5 85.76(7)
C6 V1 C5 147.58(8)
N2 V1 C7 132.90(7)
N1 V1 C7 118.81(9)
C6 V1 C7 35.30(10)
C5 V1 C7 134.98(8)
N2 V1 C4 80.05(7)
N1 V1 C4 120.82(8)
C6 V1 C4 145.49(10)
C5 V1 C4 35.54(8)
C7 V1 C4 112.26(9)
N2 V1 C10 92.67(8)
N1 V1 C10 78.67(7)
C6 V1 C10 35.52(9)
C5 V1 C10 163.81(8)
C7 V1 C10 58.64(9)
C4 V1 C10 158.21(8)
N2 V1 C8 98.66(8)
N1 V1 C8 137.16(7)
C6 V1 C8 59.08(8)
C5 V1 C8 137.08(8)
C7 V1 C8 35.47(9)
C4 V1 C8 101.86(8)
C10 V1 C8 58.66(7)
N2 V1 C3 111.72(7)
N1 V1 C3 135.97(7)
C6 V1 C3 110.13(10)
C5 V1 C3 59.27(7)
C7 V1 C3 78.91(9)
C4 V1 C3 35.44(7)
C10 V1 C3 136.47(8)
C8 V1 C3 81.67(7)
N2 V1 C2 138.00(7)
N1 V1 C2 104.49(7)
C6 V1 C2 93.59(9)
C5 V1 C2 59.25(7)
C7 V1 C2 77.46(7)
C4 V1 C2 59.44(7)
C10 V1 C2 129.07(8)
C8 V1 C2 99.96(8)
C3 V1 C2 36.16(7)
N2 V1 C1 114.98(7)
N1 V1 C1 76.97(7)
C6 V1 C1 112.15(8)
C5 V1 C1 35.43(7)
C7 V1 C1 109.61(7)
C4 V1 C1 58.83(7)
C10 V1 C1 141.30(8)
C8 V1 C1 134.92(7)
C3 V1 C1 59.00(7)
C2 V1 C1 35.07(7)
N2 V1 C9 76.52(7)
N1 V1 C9 108.17(7)
C6 V1 C9 58.73(8)
C5 V1 C9 153.07(8)
C7 V1 C9 58.44(7)
C4 V1 C9 123.33(8)
C10 V1 C9 35.01(8)
C8 V1 C9 35.06(7)
C3 V1 C9 114.96(8)
C2 V1 C9 133.80(7)
C1 V1 C9 168.05(7)
C2 C1 C5 108.57(18)
C2 C1 V1 72.19(10)
C5 C1 V1 70.69(10)
C2 C1 H1 125.7
C5 C1 H1 125.7
V1 C1 H1 123.0
C1 C2 C3 107.31(17)
C1 C2 V1 72.74(10)
C3 C2 V1 71.84(10)
C1 C2 H2 126.3
C3 C2 H2 126.3
V1 C2 H2 120.9
C4 C3 C2 107.31(18)
C4 C3 V1 71.74(11)
C2 C3 V1 72.00(11)
C4 C3 H3 126.3
C2 C3 H3 126.3
V1 C3 H3 121.7
C5 C4 C3 108.37(18)
C5 C4 V1 71.53(11)
C3 C4 V1 72.82(11)
C5 C4 H4 125.8
C3 C4 H4 125.8
V1 C4 H4 121.5
C4 C5 C1 108.37(18)
C4 C5 V1 72.93(11)
C1 C5 V1 73.88(11)
C4 C5 H5 125.8
C1 C5 H5 125.8
V1 C5 H5 119.2
C7 C6 C10 108.1(2)
C7 C6 V1 73.26(13)
C10 C6 V1 73.40(12)
C7 C6 H6 125.9
C10 C6 H6 125.9
V1 C6 H6 119.3
C6 C7 C8 108.1(2)
C6 C7 V1 71.44(12)
C8 C7 V1 72.54(12)
C6 C7 H7 125.9
C8 C7 H7 125.9
V1 C7 H7 121.8
C9 C8 C7 107.8(2)
C9 C8 V1 73.65(12)
C7 C8 V1 71.99(11)
C9 C8 H8 126.1
C7 C8 H8 126.1
V1 C8 H8 120.1
C10 C9 C8 107.83(19)
C10 C9 V1 71.29(11)
C8 C9 V1 71.29(11)
C10 C9 H9 126.1
C8 C9 H9 126.1
V1 C9 H9 123.0
C9 C10 C6 108.1(2)
C9 C10 V1 73.70(11)
C6 C10 V1 71.08(12)
C9 C10 H10 125.9
C6 C10 H10 125.9
V1 C10 H10 121.0
C11 N1 V1 176.43(15)
N1 C11 S1 179.79(18)
C12 N2 V1 177.99(15)
N2 C12 S2 179.9(2)

loop_
_geom_bond_atom_site_label_1
_geom_bond_atom_site_label_2
_geom_bond_distance
V1 N2 2.0358(15)
V1 N1 2.0381(15)
V1 C6 2.264(2)
V1 C5 2.2696(18)
V1 C7 2.287(2)
V1 C4 2.2875(19)
V1 C10 2.2936(19)
V1 C8 2.2942(19)
V1 C3 2.3013(19)
V1 C2 2.3034(17)
V1 C1 2.3104(18)
V1 C9 2.3243(19)
C1 C2 1.390(3)
C1 C5 1.394(3)
C1 H1 0.9300
C2 C3 1.429(3)
C2 H2 0.9300
C3 C4 1.397(3)
C3 H3 0.9300
C4 C5 1.391(3)
C4 H4 0.9300
C5 H5 0.9300
C6 C7 1.380(4)
C6 C10 1.391(3)
C6 H6 0.9300
C7 C8 1.396(3)
C7 H7 0.9300
C8 C9 1.391(3)
C8 H8 0.9300
C9 C10 1.389(3)
C9 H9 0.9300
C10 H10 0.9300
N1 C11 1.163(2)
C11 S1 1.6241(19)
N2 C12 1.161(2)
C12 S2 1.6295(18)
